data_7227488
loop_
_publ_author_name
'Wei, Qin'
'Wei, Mei-Juan'
'Ou, Yan-Jun'
'Zhang, Ji-Yuan'
'Huang, Xia'
'Cai, Yue-Peng'
'Si, Li-Ping'

_publ_section_title
;
 Formation and conversion of six temperature-dependent fluorescent
 ZnII-complexes containing two in situ formed N-rich heterocyclic ligands
;
_journal_issue 12
_journal_name_full 'RSC Adv.'
_journal_page_first 6994
_journal_paper_doi 10.1039/C6RA25678C
_journal_volume 7
_journal_year 2017
_chemical_formula_moiety 'C36 H26 N20 Zn2'
_chemical_formula_sum 'C36 H26 N20 Zn2'
_chemical_formula_weight 869.51
_space_group_crystal_system triclinic
_space_group_IT_number 2
_space_group_name_Hall '-P 1'
_space_group_name_H-M_alt 'P -1'
_symmetry_space_group_name_Hall '-P 1'
_symmetry_space_group_name_H-M 'P -1'
_atom_sites_solution_hydrogens geom
_audit_block_doi 10.5517/ccdc.csd.cc13n463
_audit_creation_method SHELXL-2016/6
_audit_update_record
;
2017-01-10 deposited with the CCDC.
2017-01-13 downloaded from the CCDC.
;
_cell_angle_alpha 83.9840(10)
_cell_angle_beta 83.1740(10)
_cell_angle_gamma 76.6970(10)
_cell_formula_units_Z 1
_cell_length_a 8.0218(8)
_cell_length_b 10.0798(10)
_cell_length_c 11.6154(12)
_cell_measurement_reflns_used 1666
_cell_measurement_temperature 296(2)
_cell_measurement_theta_max 23.64
_cell_measurement_theta_min 2.62
_cell_volume 904.60(16)
_computing_cell_refinement 'Bruker SAINT'
_computing_data_collection 'Bruker APEX2'
_computing_data_reduction 'Bruker SAINT'
_computing_molecular_graphics 'Bruker SHELXTL'
_computing_publication_material 'Bruker SHELXTL'
_computing_structure_refinement 'SHELXL-2016/6 (Sheldrick, 2016)'
_diffrn_ambient_temperature 296(2)
_diffrn_measured_fraction_theta_full 0.983
_diffrn_measured_fraction_theta_max 0.982
_diffrn_measurement_device_type 'Bruker APEX-II CCD'
_diffrn_radiation_type MoK\a
_diffrn_radiation_wavelength 0.71073
_diffrn_reflns_av_R_equivalents 0.0168
_diffrn_reflns_av_unetI/netI 0.0365
_diffrn_reflns_Laue_measured_fraction_full 0.983
_diffrn_reflns_Laue_measured_fraction_max 0.982
_diffrn_reflns_limit_h_max 9
_diffrn_reflns_limit_h_min -7
_diffrn_reflns_limit_k_max 12
_diffrn_reflns_limit_k_min -11
_diffrn_reflns_limit_l_max 14
_diffrn_reflns_limit_l_min -13
_diffrn_reflns_number 4739
_diffrn_reflns_point_group_measured_fraction_full 0.983
_diffrn_reflns_point_group_measured_fraction_max 0.982
_diffrn_reflns_theta_full 25.242
_diffrn_reflns_theta_max 25.375
_diffrn_reflns_theta_min 1.771
_exptl_absorpt_coefficient_mu 1.386
_exptl_absorpt_correction_T_max 0.6147
_exptl_absorpt_correction_T_min 0.4120
_exptl_absorpt_correction_type multi-scan
_exptl_crystal_colour colorless
_exptl_crystal_density_diffrn 1.596
_exptl_crystal_description block
_exptl_crystal_F_000 442
_exptl_crystal_size_max 0.200
_exptl_crystal_size_mid 0.130
_exptl_crystal_size_min 0.100
_refine_diff_density_max 0.857
_refine_diff_density_min -0.631
_refine_diff_density_rms 0.073
_refine_ls_extinction_method none
_refine_ls_goodness_of_fit_ref 1.032
_refine_ls_hydrogen_treatment constr
_refine_ls_matrix_type full
_refine_ls_number_parameters 262
_refine_ls_number_reflns 3259
_refine_ls_number_restraints 8
_refine_ls_restrained_S_all 1.036
_refine_ls_R_factor_all 0.0633
_refine_ls_R_factor_gt 0.0483
_refine_ls_shift/su_max 0.000
_refine_ls_shift/su_mean 0.000
_refine_ls_structure_factor_coef Fsqd
_refine_ls_weighting_details 'w=1/[\s^2^(Fo^2^)+(0.1000P)^2^] where P=(Fo^2^+2Fc^2^)/3'
_refine_ls_weighting_scheme calc
_refine_ls_wR_factor_gt 0.1387
_refine_ls_wR_factor_ref 0.1501
_reflns_Friedel_coverage 0.000
_reflns_number_gt 2533
_reflns_number_total 3259
_reflns_threshold_expression 'I > 2\s(I)'
_cod_data_source_file c6ra25678c2.cif
_cod_data_source_block 6
_cod_database_code 7227488
_shelx_shelxl_version_number 2016/6
_shelx_space_group_comment
;
The symmetry employed for this shelxl refinement is uniquely defined
by the following loop, which should always be used as a source of
symmetry information in preference to the above space-group names.
They are only intended as comments.
;
_shelx_estimated_absorpt_t_min 0.741
_shelx_estimated_absorpt_t_max 0.874

loop_
_space_group_symop_operation_xyz
'x, y, z'
'-x, -y, -z'

loop_
_atom_site_label
_atom_site_type_symbol
_atom_site_fract_x
_atom_site_fract_y
_atom_site_fract_z
_atom_site_U_iso_or_equiv
_atom_site_adp_type
_atom_site_occupancy
_atom_site_site_symmetry_order
_atom_site_calc_flag
_atom_site_refinement_flags_posn
_atom_site_refinement_flags_adp
Zn1 Zn 0.86875(6) 0.22685(5) 0.21406(4) 0.0534(2) Uani 1 1 d . .
N1 N 0.7392(5) 0.1436(4) 0.3947(3) 0.0600(9) Uani 1 1 d . .
N2 N 0.9523(4) 0.0205(3) 0.2312(3) 0.0469(7) Uani 1 1 d . .
N3 N 1.0734(4) 0.2264(3) 0.0679(3) 0.0487(8) Uani 1 1 d . .
N4 N 1.1048(5) -0.1895(4) 0.2091(3) 0.0608(8) Uani 1 1 d . U
N9 N 0.6581(5) 0.2883(4) 0.1310(3) 0.0675(10) Uani 1 1 d . .
N10 N 0.9251(6) 0.3720(4) 0.2948(3) 0.0706(11) Uani 1 1 d . .
N11 N 0.5361(6) 0.2507(4) 0.1711(4) 0.0678(10) Uani 1 1 d . .
N12 N 0.8177(6) 0.4672(5) 0.3250(3) 0.0715(11) Uani 1 1 d . .
N13 N 0.7196(8) 0.5592(6) 0.3570(5) 0.115(2) Uani 1 1 d . .
N18 N 0.4098(8) 0.2187(7) 0.2108(6) 0.131(3) Uani 1 1 d . .
C1 C 0.6251(7) 0.2138(6) 0.4699(4) 0.0749(14) Uani 1 1 d . .
H1 H 0.575055 0.304168 0.447544 0.090 Uiso 1 1 calc R U
C2 C 0.5756(7) 0.1608(7) 0.5800(4) 0.0812(15) Uani 1 1 d . .
H2 H 0.494216 0.213780 0.630111 0.097 Uiso 1 1 calc R U
C3 C 0.6491(8) 0.0292(7) 0.6128(4) 0.0812(16) Uani 1 1 d . .
H3 H 0.618284 -0.009004 0.686451 0.097 Uiso 1 1 calc R U
C4 C 0.7697(7) -0.0484(6) 0.5373(4) 0.0742(13) Uani 1 1 d . .
H4 H 0.822025 -0.138225 0.559695 0.089 Uiso 1 1 calc R U
C5 C 0.8116(5) 0.0117(5) 0.4257(3) 0.0540(10) Uani 1 1 d . .
C6 C 0.9295(5) -0.0523(4) 0.3326(3) 0.0484(8) Uani 1 1 d . U
C7 C 1.0236(5) -0.1831(4) 0.3224(3) 0.0423(7) Uani 1 1 d . U
C8 C 1.0526(7) -0.2980(5) 0.4022(4) 0.0698(13) Uani 1 1 d . .
H8 H 1.001475 -0.293595 0.478238 0.084 Uiso 1 1 calc R U
C9 C 1.1557(8) -0.4148(6) 0.3672(5) 0.0826(16) Uani 1 1 d . .
H9 H 1.176074 -0.491003 0.420421 0.099 Uiso 1 1 calc R U
C10 C 1.2322(8) -0.4251(5) 0.2544(5) 0.0801(15) Uani 1 1 d . .
H10 H 1.301084 -0.507934 0.232795 0.096 Uiso 1 1 calc R U
C11 C 1.2080(6) -0.3159(5) 0.1754(4) 0.0627(11) Uani 1 1 d . U
H11 H 1.258595 -0.323641 0.099374 0.075 Uiso 1 1 calc R U
C12 C 1.0572(5) -0.0604(4) 0.1556(3) 0.0476(8) Uani 1 1 d . U
C13 C 1.0872(5) -0.0120(4) 0.0295(3) 0.0463(9) Uani 1 1 d . .
H13 H 1.171106 -0.084710 -0.009016 0.056 Uiso 1 1 calc R U
C14 C 1.1577(5) 0.1182(4) 0.0095(3) 0.0451(8) Uani 1 1 d . .
C15 C 1.2948(6) 0.1260(5) -0.0706(4) 0.0605(11) Uani 1 1 d . .
H15 H 1.352580 0.049075 -0.108153 0.073 Uiso 1 1 calc R U
C16 C 1.3476(6) 0.2464(5) -0.0959(4) 0.0655(12) Uani 1 1 d . .
H16 H 1.439376 0.252485 -0.151676 0.079 Uiso 1 1 calc R U
C17 C 1.2626(6) 0.3582(5) -0.0375(4) 0.0666(12) Uani 1 1 d . .
H17 H 1.294022 0.441948 -0.053739 0.080 Uiso 1 1 calc R U
C18 C 1.1308(6) 0.3427(4) 0.0449(4) 0.0592(11) Uani 1 1 d . .
H18 H 1.077620 0.416675 0.087644 0.071 Uiso 1 1 calc R U

loop_
_atom_site_aniso_label
_atom_site_aniso_U_11
_atom_site_aniso_U_22
_atom_site_aniso_U_33
_atom_site_aniso_U_23
_atom_site_aniso_U_13
_atom_site_aniso_U_12
Zn1 0.0560(3) 0.0545(3) 0.0506(3) -0.0090(2) -0.0073(2) -0.0106(2)
N1 0.062(2) 0.071(2) 0.048(2) -0.0112(18) 0.0047(17) -0.0195(18)
N2 0.0520(19) 0.0519(19) 0.0392(17) -0.0027(14) -0.0040(14) -0.0166(15)
N3 0.0519(19) 0.0506(19) 0.0459(18) -0.0002(15) -0.0084(14) -0.0158(15)
N4 0.072(2) 0.0618(15) 0.0498(16) -0.0013(13) -0.0098(14) -0.0169(15)
N9 0.056(2) 0.082(3) 0.062(2) 0.000(2) -0.0085(18) -0.008(2)
N10 0.081(3) 0.066(2) 0.069(3) -0.023(2) 0.002(2) -0.021(2)
N11 0.066(3) 0.060(2) 0.076(3) 0.0064(19) -0.025(2) -0.008(2)
N12 0.090(3) 0.068(3) 0.055(2) -0.012(2) -0.004(2) -0.011(2)
N13 0.142(5) 0.088(4) 0.098(4) -0.027(3) -0.013(3) 0.021(3)
N18 0.087(4) 0.145(6) 0.161(6) 0.076(5) -0.044(4) -0.047(4)
C1 0.073(3) 0.084(4) 0.068(3) -0.014(3) 0.005(3) -0.020(3)
C2 0.083(4) 0.109(5) 0.057(3) -0.020(3) 0.010(3) -0.035(3)
C3 0.096(4) 0.111(4) 0.043(3) -0.007(3) 0.015(3) -0.046(3)
C4 0.085(4) 0.089(4) 0.054(3) 0.004(2) -0.002(2) -0.037(3)
C5 0.060(3) 0.072(3) 0.039(2) -0.0050(19) -0.0045(18) -0.033(2)
C6 0.054(2) 0.0518(17) 0.046(2) 0.0014(17) -0.0124(17) -0.0236(15)
C7 0.054(2) 0.0437(15) 0.0393(14) 0.0066(14) -0.0189(13) -0.0286(13)
C8 0.100(4) 0.060(3) 0.056(3) 0.009(2) -0.021(2) -0.031(3)
C9 0.122(5) 0.061(3) 0.072(3) 0.018(3) -0.030(3) -0.035(3)
C10 0.115(4) 0.051(3) 0.077(4) -0.003(2) -0.029(3) -0.014(3)
C11 0.079(3) 0.057(2) 0.057(2) -0.0076(19) -0.016(2) -0.0199(18)
C12 0.051(2) 0.0574(17) 0.0394(19) -0.0051(14) -0.0078(16) -0.0191(17)
C13 0.051(2) 0.050(2) 0.0370(19) -0.0065(16) -0.0066(16) -0.0081(17)
C14 0.046(2) 0.055(2) 0.0364(18) -0.0047(16) -0.0063(16) -0.0131(17)
C15 0.062(3) 0.071(3) 0.051(2) -0.012(2) 0.002(2) -0.020(2)
C16 0.066(3) 0.083(3) 0.051(2) -0.003(2) 0.007(2) -0.032(2)
C17 0.077(3) 0.074(3) 0.058(3) 0.006(2) -0.005(2) -0.040(3)
C18 0.067(3) 0.052(2) 0.059(3) -0.005(2) -0.008(2) -0.013(2)

loop_
_atom_type_symbol
_atom_type_description
_atom_type_scat_dispersion_real
_atom_type_scat_dispersion_imag
_atom_type_scat_source
C C 0.0033 0.0016 'International Tables Vol C Tables 4.2.6.8 and 6.1.1.4'
H H 0.0000 0.0000 'International Tables Vol C Tables 4.2.6.8 and 6.1.1.4'
N N 0.0061 0.0033 'International Tables Vol C Tables 4.2.6.8 and 6.1.1.4'
O O 0.0106 0.0060 'International Tables Vol C Tables 4.2.6.8 and 6.1.1.4'
Zn Zn 0.2839 1.4301 'International Tables Vol C Tables 4.2.6.8 and 6.1.1.4'

loop_
_geom_angle_atom_site_label_1
_geom_angle_atom_site_label_2
_geom_angle_atom_site_label_3
_geom_angle
_geom_angle_site_symmetry_1
_geom_angle_site_symmetry_3
N10 Zn1 N2 130.94(16) . .
N10 Zn1 N9 113.91(18) . .
N2 Zn1 N9 113.42(16) . .
N10 Zn1 N3 96.21(14) . .
N2 Zn1 N3 86.71(12) . .
N9 Zn1 N3 101.25(14) . .
N10 Zn1 N1 89.15(15) . .
N2 Zn1 N1 71.93(13) . .
N9 Zn1 N1 98.38(15) . .
N3 Zn1 N1 155.43(14) . .
C1 N1 C5 118.7(4) . .
C1 N1 Zn1 128.0(3) . .
C5 N1 Zn1 112.8(3) . .
C6 N2 C12 109.3(3) . .
C6 N2 Zn1 121.8(3) . .
C12 N2 Zn1 128.1(3) . .
C14 N3 C18 117.3(3) . .
C14 N3 Zn1 126.6(3) . .
C18 N3 Zn1 115.7(3) . .
C7 N4 C11 118.8(3) . .
C7 N4 C12 105.8(3) . .
C11 N4 C12 135.4(4) . .
N11 N9 Zn1 117.5(3) . .
N12 N10 Zn1 121.5(4) . .
N9 N11 N18 177.1(5) . .
N13 N12 N10 177.1(6) . .
N1 C1 C2 123.8(5) . .
N1 C1 H1 118.1 . .
C2 C1 H1 118.1 . .
C3 C2 C1 118.1(5) . .
C3 C2 H2 120.9 . .
C1 C2 H2 120.9 . .
C4 C3 C2 120.3(5) . .
C4 C3 H3 119.9 . .
C2 C3 H3 119.9 . .
C5 C4 C3 118.5(5) . .
C5 C4 H4 120.8 . .
C3 C4 H4 120.8 . .
N1 C5 C4 120.6(4) . .
N1 C5 C6 112.0(3) . .
C4 C5 C6 127.4(4) . .
N2 C6 C7 108.2(3) . .
N2 C6 C5 119.2(4) . .
C7 C6 C5 132.4(4) . .
C6 C7 N4 107.6(3) . .
C6 C7 C8 132.2(4) . .
N4 C7 C8 120.1(4) . .
C7 C8 C9 119.0(5) . .
C7 C8 H8 120.5 . .
C9 C8 H8 120.5 . .
C10 C9 C8 121.9(5) . .
C10 C9 H9 119.1 . .
C8 C9 H9 119.1 . .
C11 C10 C9 120.7(5) . .
C11 C10 H10 119.7 . .
C9 C10 H10 119.7 . .
C10 C11 N4 119.5(4) . .
C10 C11 H11 120.3 . .
N4 C11 H11 120.3 . .
N2 C12 N4 109.1(3) . .
N2 C12 C13 121.3(4) . .
N4 C12 C13 129.0(4) . .
C12 C13 C14 113.9(3) . .
C12 C13 C13 109.4(4) . 2_755
C14 C13 C13 109.6(4) . 2_755
C12 C13 H13 107.9 . .
C14 C13 H13 107.9 . .
C13 C13 H13 107.9 2_755 .
N3 C14 C15 121.6(4) . .
N3 C14 C13 117.8(3) . .
C15 C14 C13 120.5(4) . .
C16 C15 C14 120.4(4) . .
C16 C15 H15 119.8 . .
C14 C15 H15 119.8 . .
C15 C16 C17 118.9(4) . .
C15 C16 H16 120.6 . .
C17 C16 H16 120.6 . .
C18 C17 C16 118.1(4) . .
C18 C17 H17 121.0 . .
C16 C17 H17 121.0 . .
C17 C18 N3 123.7(4) . .
C17 C18 H18 118.1 . .
N3 C18 H18 118.1 . .

loop_
_geom_bond_atom_site_label_1
_geom_bond_atom_site_label_2
_geom_bond_distance
_geom_bond_site_symmetry_2
Zn1 N10 1.979(4) .
Zn1 N2 2.029(3) .
Zn1 N9 1.988(4) .
Zn1 N3 2.216(3) .
Zn1 N1 2.388(3) .
N1 C1 1.320(6) .
N1 C5 1.352(6) .
N2 C6 1.337(5) .
N2 C12 1.343(5) .
N3 C14 1.347(5) .
N3 C18 1.345(5) .
N4 C7 1.398(5) .
N4 C11 1.415(6) .
N4 C12 1.372(5) .
N9 N11 1.159(6) .
N10 N12 1.185(6) .
N11 N18 1.162(7) .
N12 N13 1.134(6) .
C1 C2 1.383(7) .
C1 H1 0.9300 .
C2 C3 1.357(8) .
C2 H2 0.9300 .
C3 C4 1.382(8) .
C3 H3 0.9300 .
C4 C5 1.409(6) .
C4 H4 0.9300 .
C5 C6 1.450(6) .
C6 C7 1.369(6) .
C7 C8 1.398(6) .
C8 C9 1.345(8) .
C8 H8 0.9300 .
C9 C10 1.382(8) .
C9 H9 0.9300 .
C10 C11 1.351(7) .
C10 H10 0.9300 .
C11 H11 0.9300 .
C12 C13 1.504(5) .
C13 C14 1.531(5) .
C13 C13 1.588(7) 2_755
C13 H13 0.9800 .
C14 C15 1.364(6) .
C15 C16 1.367(6) .
C15 H15 0.9300 .
C16 C17 1.376(7) .
C16 H16 0.9300 .
C17 C18 1.365(6) .
C17 H17 0.9300 .
C18 H18 0.9300 .

loop_
_geom_torsion_atom_site_label_1
_geom_torsion_atom_site_label_2
_geom_torsion_atom_site_label_3
_geom_torsion_atom_site_label_4
_geom_torsion
_geom_torsion_site_symmetry_1
_geom_torsion_site_symmetry_4
C5 N1 C1 C2 0.6(7) . .
Zn1 N1 C1 C2 -170.3(4) . .
N1 C1 C2 C3 0.3(8) . .
C1 C2 C3 C4 -0.1(8) . .
C2 C3 C4 C5 -1.0(8) . .
C1 N1 C5 C4 -1.8(6) . .
Zn1 N1 C5 C4 170.4(3) . .
C1 N1 C5 C6 178.1(4) . .
Zn1 N1 C5 C6 -9.6(4) . .
C3 C4 C5 N1 2.0(7) . .
C3 C4 C5 C6 -177.9(4) . .
C12 N2 C6 C7 0.7(4) . .
Zn1 N2 C6 C7 -169.9(2) . .
C12 N2 C6 C5 -176.1(3) . .
Zn1 N2 C6 C5 13.4(5) . .
N1 C5 C6 N2 -0.6(5) . .
C4 C5 C6 N2 179.3(4) . .
N1 C5 C6 C7 -176.4(4) . .
C4 C5 C6 C7 3.5(7) . .
N2 C6 C7 N4 -0.8(4) . .
C5 C6 C7 N4 175.3(4) . .
N2 C6 C7 C8 176.5(4) . .
C5 C6 C7 C8 -7.4(7) . .
C11 N4 C7 C6 -178.6(3) . .
C12 N4 C7 C6 0.7(4) . .
C11 N4 C7 C8 3.7(6) . .
C12 N4 C7 C8 -177.0(4) . .
C6 C7 C8 C9 -178.8(4) . .
N4 C7 C8 C9 -1.8(7) . .
C7 C8 C9 C10 -0.7(8) . .
C8 C9 C10 C11 1.2(9) . .
C9 C10 C11 N4 0.8(8) . .
C7 N4 C11 C10 -3.2(6) . .
C12 N4 C11 C10 177.8(5) . .
C6 N2 C12 N4 -0.2(4) . .
Zn1 N2 C12 N4 169.6(3) . .
C6 N2 C12 C13 171.5(3) . .
Zn1 N2 C12 C13 -18.7(5) . .
C7 N4 C12 N2 -0.3(4) . .
C11 N4 C12 N2 178.9(4) . .
C7 N4 C12 C13 -171.2(4) . .
C11 N4 C12 C13 7.9(8) . .
N2 C12 C13 C14 57.7(5) . .
N4 C12 C13 C14 -132.4(4) . .
N2 C12 C13 C13 -65.3(5) . 2_755
N4 C12 C13 C13 104.6(5) . 2_755
C18 N3 C14 C15 -0.7(6) . .
Zn1 N3 C14 C15 -172.6(3) . .
C18 N3 C14 C13 -176.4(3) . .
Zn1 N3 C14 C13 11.6(5) . .
C12 C13 C14 N3 -51.6(5) . .
C13 C13 C14 N3 71.3(5) 2_755 .
C12 C13 C14 C15 132.6(4) . .
C13 C13 C14 C15 -104.5(5) 2_755 .
N3 C14 C15 C16 -1.7(7) . .
C13 C14 C15 C16 174.0(4) . .
C14 C15 C16 C17 1.4(7) . .
C15 C16 C17 C18 1.2(7) . .
C16 C17 C18 N3 -3.7(7) . .
C14 N3 C18 C17 3.4(6) . .
Zn1 N3 C18 C17 176.3(4) . .
